data_8103234
loop_
_publ_author_name
'Richard Betz'
'Thomas Gerber'
'Bonell Schmitt'

_publ_section_title
;
 Crystal structure of 3-(4-bromobenzoyl)-1,1-diphenylthiourea,
 C20H15BrN2OS
;
_journal_issue 4
_journal_name_full 'Zeitschrift f\"ur Kristallographie - New Crystal Structures'
_journal_page_first 535
_journal_volume 226
_journal_year 2011
_chemical_formula_moiety 'C20 H15 Br N2 O S'
_chemical_formula_sum 'C20 H15 Br N2 O S'
_chemical_formula_weight 411.31
_chemical_name_common
;
3-(4-Bromobenzoyl)-1,1-diphenylthiourea
;
_chemical_name_systematic
;
3-(4-Bromobenzoyl)-1,1-diphenylthiourea
;
_space_group_IT_number 2
_symmetry_cell_setting triclinic
_symmetry_space_group_name_Hall '-P 1'
_symmetry_space_group_name_H-M 'P -1'
_atom_sites_solution_hydrogens geom
_atom_sites_solution_primary direct
_atom_sites_solution_secondary difmap
_audit_creation_method SHELXL-97
_cell_angle_alpha 89.123(3)
_cell_angle_beta 79.952(3)
_cell_angle_gamma 89.816(3)
_cell_formula_units_Z 2
_cell_length_a 6.7850(5)
_cell_length_b 9.9640(7)
_cell_length_c 13.4260(9)
_cell_measurement_reflns_used 9935
_cell_measurement_temperature 200(2)
_cell_measurement_theta_max 28.52
_cell_measurement_theta_min 2.54
_cell_volume 893.65(11)
_computing_cell_refinement 'Bruker SAINT (Bruker, 2010)'
_computing_data_collection 'Bruker APEX-II (Bruker, 2010)'
_computing_data_reduction 'Bruker SAINT (Bruker, 2010)'
_computing_molecular_graphics 'ORTEPIII (Farrugia, 1997), MERCURY (Macrae, 2006)'
_computing_publication_material 'SHELXL97 (Sheldrick, 2008), PLATON (Spek, 2003)'
_computing_structure_refinement 'SHELXL-97 (Sheldrick, 2008)'
_computing_structure_solution 'SHELXS-97 (Sheldrick, 2008)'
_diffrn_ambient_temperature 200(2)
_diffrn_measured_fraction_theta_full 0.979
_diffrn_measured_fraction_theta_max 0.979
_diffrn_measurement_device_type 'Bruker APEX-II CCD'
_diffrn_measurement_method '\f and \w scans'
_diffrn_radiation_monochromator graphite
_diffrn_radiation_source 'fine-focus sealed tube'
_diffrn_radiation_type MoK\a
_diffrn_radiation_wavelength 0.71069
_diffrn_reflns_av_R_equivalents 0.0447
_diffrn_reflns_av_sigmaI/netI 0.0356
_diffrn_reflns_limit_h_max 8
_diffrn_reflns_limit_h_min -8
_diffrn_reflns_limit_k_max 13
_diffrn_reflns_limit_k_min -13
_diffrn_reflns_limit_l_max 17
_diffrn_reflns_limit_l_min -17
_diffrn_reflns_number 14718
_diffrn_reflns_theta_full 28.00
_diffrn_reflns_theta_max 28.00
_diffrn_reflns_theta_min 3.08
_exptl_absorpt_coefficient_mu 2.427
_exptl_absorpt_correction_T_max 1.0000
_exptl_absorpt_correction_T_min 0.6488
_exptl_absorpt_correction_type multi-scan
_exptl_absorpt_process_details
;
Bruker (2008). SADABS v2008/1. Bruker Inc., Madison, Wisconsin, USA.
;
_exptl_crystal_colour colourless
_exptl_crystal_density_diffrn 1.529
_exptl_crystal_density_method 'not measured'
_exptl_crystal_description rod
_exptl_crystal_F_000 416
_exptl_crystal_size_max 0.552
_exptl_crystal_size_mid 0.248
_exptl_crystal_size_min 0.132
_refine_diff_density_max 1.343
_refine_diff_density_min -1.222
_refine_diff_density_rms 0.118
_refine_ls_extinction_method none
_refine_ls_goodness_of_fit_ref 1.042
_refine_ls_hydrogen_treatment mixed
_refine_ls_matrix_type full
_refine_ls_number_parameters 230
_refine_ls_number_reflns 4210
_refine_ls_number_restraints 0
_refine_ls_restrained_S_all 1.042
_refine_ls_R_factor_all 0.0555
_refine_ls_R_factor_gt 0.0486
_refine_ls_shift/su_max 0.002
_refine_ls_shift/su_mean 0.000
_refine_ls_structure_factor_coef Fsqd
_refine_ls_weighting_details 'calc w=1/[\s^2^(Fo^2^)+(0.1081P)^2^+0.4115P] where P=(Fo^2^+2Fc^2^)/3'
_refine_ls_weighting_scheme calc
_refine_ls_wR_factor_gt 0.1412
_refine_ls_wR_factor_ref 0.1514
_reflns_number_gt 3645
_reflns_number_total 4210
_reflns_threshold_expression >2sigma(I)
_cod_data_source_file 1267-3566.cff
_cod_data_source_block I
_cod_depositor_comments
;
The following automatic conversions were performed:

'_symmetry_cell_setting' value 'Triclinic' changed to 'triclinic'
according to /home/saulius/struct/CIF-dictionaries/cif_core.dic
dictionary named 'cif_core.dic' version 2.4.1 from 2010-06-29.

Automatic conversion script
Id: cif_fix_values 1715 2011-07-08 13:25:40Z adriana 
;
_cod_original_sg_symbol_H-M 'P-1   '
_cod_database_code 8103234

loop_
_symmetry_equiv_pos_as_xyz
'x, y, z'
'-x, -y, -z'

loop_
_atom_site_label
_atom_site_type_symbol
_atom_site_fract_x
_atom_site_fract_y
_atom_site_fract_z
_atom_site_U_iso_or_equiv
_atom_site_adp_type
_atom_site_occupancy
_atom_site_symmetry_multiplicity
_atom_site_calc_flag
_atom_site_refinement_flags
Br1 Br -0.19905(4) 1.52464(3) 0.11046(2) 0.04650(15) Uani 1 1 d .
S1 S 0.24288(11) 0.86627(6) 0.52052(5) 0.03245(18) Uani 1 1 d .
O1 O 0.4869(3) 1.10024(19) 0.26463(16) 0.0358(4) Uani 1 1 d .
N1 N 0.2029(3) 1.0086(2) 0.35628(16) 0.0276(4) Uani 1 1 d .
H71 H 0.092(6) 1.037(4) 0.390(3) 0.038(9) Uiso 1 1 d .
N2 N 0.4122(3) 0.8228(2) 0.33032(15) 0.0265(4) Uani 1 1 d .
C1 C 0.2920(4) 0.8998(2) 0.39677(18) 0.0248(5) Uani 1 1 d .
C2 C 0.3068(4) 1.1023(2) 0.28877(18) 0.0254(5) Uani 1 1 d .
C11 C 0.1787(4) 1.2033(2) 0.24768(17) 0.0246(4) Uani 1 1 d .
C12 C -0.0162(4) 1.1755(3) 0.23664(19) 0.0293(5) Uani 1 1 d .
H12 H -0.0740 1.0910 0.2584 0.035 Uiso 1 1 calc R
C13 C -0.1272(4) 1.2705(3) 0.1940(2) 0.0324(5) Uani 1 1 d .
H13 H -0.2609 1.2517 0.1864 0.039 Uiso 1 1 calc R
C14 C -0.0415(4) 1.3927(3) 0.16274(19) 0.0307(5) Uani 1 1 d .
C15 C 0.1533(4) 1.4225(3) 0.1718(2) 0.0338(5) Uani 1 1 d .
H15 H 0.2106 1.5069 0.1495 0.041 Uiso 1 1 calc R
C16 C 0.2636(4) 1.3265(2) 0.2143(2) 0.0304(5) Uani 1 1 d .
H16 H 0.3981 1.3451 0.2207 0.036 Uiso 1 1 calc R
C21 C 0.4129(4) 0.8258(2) 0.22254(18) 0.0294(5) Uani 1 1 d .
C22 C 0.2380(5) 0.8061(3) 0.1856(2) 0.0403(6) Uani 1 1 d .
H22 H 0.1148 0.7932 0.2307 0.048 Uiso 1 1 calc R
C23 C 0.2447(6) 0.8053(4) 0.0814(3) 0.0513(8) Uani 1 1 d .
H23 H 0.1248 0.7930 0.0552 0.062 Uiso 1 1 calc R
C24 C 0.4229(7) 0.8220(4) 0.0161(2) 0.0542(9) Uani 1 1 d .
H24 H 0.4260 0.8221 -0.0549 0.065 Uiso 1 1 calc R
C25 C 0.5966(6) 0.8387(3) 0.0537(2) 0.0489(8) Uani 1 1 d .
H25 H 0.7199 0.8485 0.0083 0.059 Uiso 1 1 calc R
C26 C 0.5945(5) 0.8412(3) 0.1568(2) 0.0381(6) Uani 1 1 d .
H26 H 0.7152 0.8534 0.1824 0.046 Uiso 1 1 calc R
C31 C 0.5379(4) 0.7211(2) 0.36462(17) 0.0262(5) Uani 1 1 d .
C32 C 0.4884(4) 0.5874(3) 0.35608(19) 0.0321(5) Uani 1 1 d .
H32 H 0.3688 0.5638 0.3329 0.039 Uiso 1 1 calc R
C33 C 0.6156(5) 0.4887(3) 0.3818(2) 0.0379(6) Uani 1 1 d .
H33 H 0.5821 0.3967 0.3772 0.046 Uiso 1 1 calc R
C34 C 0.7910(5) 0.5233(3) 0.4141(2) 0.0429(7) Uani 1 1 d .
H34 H 0.8800 0.4555 0.4296 0.051 Uiso 1 1 calc R
C35 C 0.8366(5) 0.6577(3) 0.4238(3) 0.0473(7) Uani 1 1 d .
H35 H 0.9552 0.6816 0.4477 0.057 Uiso 1 1 calc R
C36 C 0.7099(5) 0.7574(3) 0.3985(2) 0.0379(6) Uani 1 1 d .
H36 H 0.7414 0.8494 0.4046 0.045 Uiso 1 1 calc R

loop_
_atom_site_aniso_label
_atom_site_aniso_U_11
_atom_site_aniso_U_22
_atom_site_aniso_U_33
_atom_site_aniso_U_23
_atom_site_aniso_U_13
_atom_site_aniso_U_12
Br1 0.0425(2) 0.0478(2) 0.0457(2) 0.01893(14) -0.00006(14) 0.02024(14)
S1 0.0421(4) 0.0269(3) 0.0266(3) 0.0041(2) -0.0015(2) 0.0104(2)
O1 0.0280(9) 0.0254(9) 0.0538(12) 0.0080(8) -0.0070(8) 0.0000(7)
N1 0.0305(11) 0.0203(9) 0.0298(10) 0.0056(8) -0.0001(8) 0.0058(8)
N2 0.0322(11) 0.0209(9) 0.0261(10) 0.0019(7) -0.0050(8) 0.0092(8)
C1 0.0285(11) 0.0175(10) 0.0278(11) 0.0022(8) -0.0041(8) 0.0034(8)
C2 0.0307(12) 0.0161(10) 0.0299(11) 0.0010(8) -0.0064(9) -0.0001(8)
C11 0.0266(11) 0.0199(10) 0.0268(11) 0.0017(8) -0.0034(8) 0.0030(8)
C12 0.0309(12) 0.0250(11) 0.0313(12) 0.0061(9) -0.0042(9) -0.0040(9)
C13 0.0247(12) 0.0373(14) 0.0352(13) 0.0085(10) -0.0063(9) 0.0008(10)
C14 0.0307(13) 0.0314(13) 0.0287(11) 0.0059(9) -0.0024(9) 0.0106(10)
C15 0.0350(14) 0.0230(12) 0.0424(14) 0.0064(10) -0.0051(11) -0.0003(10)
C16 0.0290(12) 0.0212(11) 0.0416(13) 0.0026(9) -0.0080(10) -0.0009(9)
C21 0.0404(14) 0.0205(11) 0.0274(11) 0.0020(8) -0.0068(10) 0.0069(9)
C22 0.0492(17) 0.0354(15) 0.0381(14) 0.0001(11) -0.0129(12) -0.0007(12)
C23 0.068(2) 0.0487(19) 0.0437(17) -0.0011(14) -0.0275(16) 0.0002(16)
C24 0.086(3) 0.0476(19) 0.0306(14) -0.0013(13) -0.0157(16) 0.0096(18)
C25 0.066(2) 0.0437(17) 0.0322(14) 0.0053(12) 0.0037(14) 0.0144(15)
C26 0.0438(16) 0.0345(14) 0.0349(13) 0.0028(11) -0.0039(11) 0.0101(11)
C31 0.0305(12) 0.0215(11) 0.0259(10) 0.0009(8) -0.0036(9) 0.0084(9)
C32 0.0415(14) 0.0251(12) 0.0302(12) 0.0006(9) -0.0074(10) 0.0044(10)
C33 0.0564(18) 0.0221(12) 0.0345(13) 0.0009(10) -0.0060(12) 0.0106(11)
C34 0.0473(17) 0.0384(15) 0.0416(15) 0.0100(12) -0.0056(12) 0.0187(13)
C35 0.0361(16) 0.0485(18) 0.061(2) 0.0123(15) -0.0196(14) 0.0025(13)
C36 0.0395(15) 0.0282(13) 0.0488(16) 0.0061(11) -0.0158(12) -0.0005(11)

loop_
_atom_type_symbol
_atom_type_description
_atom_type_scat_dispersion_real
_atom_type_scat_dispersion_imag
_atom_type_scat_source
C C 0.0033 0.0016 'International Tables Vol C Tables 4.2.6.8 and 6.1.1.4'
H H 0.0000 0.0000 'International Tables Vol C Tables 4.2.6.8 and 6.1.1.4'
Br Br -0.2901 2.4595 'International Tables Vol C Tables 4.2.6.8 and 6.1.1.4'
N N 0.0061 0.0033 'International Tables Vol C Tables 4.2.6.8 and 6.1.1.4'
O O 0.0106 0.0060 'International Tables Vol C Tables 4.2.6.8 and 6.1.1.4'
S S 0.1246 0.1234 'International Tables Vol C Tables 4.2.6.8 and 6.1.1.4'

loop_
_geom_angle_atom_site_label_1
_geom_angle_atom_site_label_2
_geom_angle_atom_site_label_3
_geom_angle
C1 N1 C2 124.1(2)
C1 N1 H71 117(3)
C2 N1 H71 115(3)
C1 N2 C31 120.9(2)
C1 N2 C21 123.8(2)
C31 N2 C21 115.07(19)
N2 C1 N1 116.2(2)
N2 C1 S1 123.11(19)
N1 C1 S1 120.61(18)
O1 C2 N1 122.4(2)
O1 C2 C11 122.7(2)
N1 C2 C11 114.9(2)
C12 C11 C16 119.7(2)
C12 C11 C2 122.2(2)
C16 C11 C2 118.1(2)
C11 C12 C13 120.2(2)
C11 C12 H12 119.9
C13 C12 H12 119.9
C14 C13 C12 119.3(2)
C14 C13 H13 120.4
C12 C13 H13 120.4
C13 C14 C15 121.7(2)
C13 C14 Br1 118.8(2)
C15 C14 Br1 119.5(2)
C14 C15 C16 118.7(2)
C14 C15 H15 120.7
C16 C15 H15 120.7
C15 C16 C11 120.5(2)
C15 C16 H16 119.7
C11 C16 H16 119.7
C22 C21 C26 120.6(3)
C22 C21 N2 120.4(2)
C26 C21 N2 118.9(2)
C21 C22 C23 119.0(3)
C21 C22 H22 120.5
C23 C22 H22 120.5
C24 C23 C22 120.6(3)
C24 C23 H23 119.7
C22 C23 H23 119.7
C25 C24 C23 119.8(3)
C25 C24 H24 120.1
C23 C24 H24 120.1
C24 C25 C26 120.9(3)
C24 C25 H25 119.6
C26 C25 H25 119.6
C25 C26 C21 119.0(3)
C25 C26 H26 120.5
C21 C26 H26 120.5
C36 C31 C32 121.3(2)
C36 C31 N2 120.0(2)
C32 C31 N2 118.6(2)
C33 C32 C31 119.2(3)
C33 C32 H32 120.4
C31 C32 H32 120.4
C34 C33 C32 120.3(3)
C34 C33 H33 119.9
C32 C33 H33 119.9
C33 C34 C35 119.7(3)
C33 C34 H34 120.1
C35 C34 H34 120.1
C36 C35 C34 120.4(3)
C36 C35 H35 119.8
C34 C35 H35 119.8
C31 C36 C35 119.0(3)
C31 C36 H36 120.5
C35 C36 H36 120.5

loop_
_geom_bond_atom_site_label_1
_geom_bond_atom_site_label_2
_geom_bond_distance
Br1 C14 1.894(3)
S1 C1 1.665(2)
O1 C2 1.208(3)
N1 C1 1.389(3)
N1 C2 1.395(3)
N1 H71 0.85(4)
N2 C1 1.346(3)
N2 C31 1.444(3)
N2 C21 1.446(3)
C2 C11 1.489(3)
C11 C12 1.386(4)
C11 C16 1.392(3)
C12 C13 1.386(4)
C12 H12 0.9500
C13 C14 1.378(4)
C13 H13 0.9500
C14 C15 1.382(4)
C15 C16 1.388(4)
C15 H15 0.9500
C16 H16 0.9500
C21 C22 1.379(4)
C21 C26 1.393(4)
C22 C23 1.393(4)
C22 H22 0.9500
C23 C24 1.373(6)
C23 H23 0.9500
C24 C25 1.372(6)
C24 H24 0.9500
C25 C26 1.382(4)
C25 H25 0.9500
C26 H26 0.9500
C31 C36 1.376(4)
C31 C32 1.386(4)
C32 C33 1.385(4)
C32 H32 0.9500
C33 C34 1.383(5)
C33 H33 0.9500
C34 C35 1.388(5)
C34 H34 0.9500
C35 C36 1.388(4)
C35 H35 0.9500
C36 H36 0.9500

loop_
_geom_hbond_atom_site_label_D
_geom_hbond_atom_site_label_H
_geom_hbond_atom_site_label_A
_geom_hbond_distance_DH
_geom_hbond_distance_HA
_geom_hbond_distance_DA
_geom_hbond_angle_DHA
_geom_hbond_site_symmetry_A
N1 H71 S1 0.85(4) 2.57(4) 3.425(2) 176(3) 2_576
C13 H13 O1 0.95 2.38 3.122(3) 135.0 1_455

loop_
_geom_torsion_atom_site_label_1
_geom_torsion_atom_site_label_2
_geom_torsion_atom_site_label_3
_geom_torsion_atom_site_label_4
_geom_torsion
C31 N2 C1 N1 169.7(2)
C21 N2 C1 N1 -16.3(4)
C31 N2 C1 S1 -12.5(3)
C21 N2 C1 S1 161.5(2)
C2 N1 C1 N2 -50.2(3)
C2 N1 C1 S1 131.9(2)
C1 N1 C2 O1 -4.5(4)
C1 N1 C2 C11 174.6(2)
O1 C2 C11 C12 150.4(2)
N1 C2 C11 C12 -28.7(3)
O1 C2 C11 C16 -25.9(3)
N1 C2 C11 C16 155.0(2)
C16 C11 C12 C13 -1.0(4)
C2 C11 C12 C13 -177.2(2)
C11 C12 C13 C14 0.1(4)
C12 C13 C14 C15 0.7(4)
C12 C13 C14 Br1 -177.08(19)
C13 C14 C15 C16 -0.5(4)
Br1 C14 C15 C16 177.3(2)
C14 C15 C16 C11 -0.5(4)
C12 C11 C16 C15 1.2(4)
C2 C11 C16 C15 177.6(2)
C1 N2 C21 C22 -54.5(4)
C31 N2 C21 C22 119.8(3)
C1 N2 C21 C26 129.0(3)
C31 N2 C21 C26 -56.6(3)
C26 C21 C22 C23 -1.6(4)
N2 C21 C22 C23 -178.0(3)
C21 C22 C23 C24 0.9(5)
C22 C23 C24 C25 0.5(5)
C23 C24 C25 C26 -1.2(5)
C24 C25 C26 C21 0.4(5)
C22 C21 C26 C25 1.0(4)
N2 C21 C26 C25 177.4(3)
C1 N2 C31 C36 -75.8(3)
C21 N2 C31 C36 109.6(3)
C1 N2 C31 C32 108.4(3)
C21 N2 C31 C32 -66.1(3)
C36 C31 C32 C33 -0.3(4)
N2 C31 C32 C33 175.3(2)
C31 C32 C33 C34 -1.0(4)
C32 C33 C34 C35 2.0(5)
C33 C34 C35 C36 -1.8(5)
C32 C31 C36 C35 0.6(4)
N2 C31 C36 C35 -175.0(3)
C34 C35 C36 C31 0.5(5)
